data_7031252
loop_
_publ_author_name
'Breedlove, B. K.'
'Kandel, R.'
'Ahsan, H. Md'
'Yamashita, M.'

_publ_section_title
;
 4-Pyridyl-substituted azacycloalkanes with multiple donor sites prepared
 via a solvent-free, one-pot method for use in electrocatalysts.
;
_journal_issue 21
_journal_name_full 'Dalton transactions (Cambridge, England : 2003)'
_journal_page_first 7683
_journal_page_last 7686
_journal_paper_doi 10.1039/c4dt00240g
_journal_volume 43
_journal_year 2014
_chemical_formula_moiety 'C16 H20 N5 '
_chemical_formula_sum 'C16 H20 N5'
_chemical_formula_weight 282.37
_space_group_IT_number 14
_symmetry_cell_setting monoclinic
_symmetry_Int_Tables_number 14
_symmetry_space_group_name_Hall '-P 2ybc'
_symmetry_space_group_name_H-M 'P 1 21/c 1'
_cell_angle_alpha 90.0000
_cell_angle_beta 89.517(10)
_cell_angle_gamma 90.0000
_cell_formula_units_Z 4
_cell_length_a 6.906(4)
_cell_length_b 7.641(4)
_cell_length_c 26.901(14)
_cell_measurement_reflns_used 4200
_cell_measurement_temperature 293.1
_cell_measurement_theta_max 27.6
_cell_measurement_theta_min 3.0
_cell_volume 1419.5(13)
_computing_cell_refinement CrystalClear
_computing_data_collection CrystalClear
_computing_data_reduction CrystalStructure
_computing_molecular_graphics 'Mercury 3.3'
_computing_publication_material 'CrystalStructure 3.8'
_computing_structure_refinement SHELXL
_computing_structure_solution SIR2004
_diffrn_ambient_temperature 293.1
_diffrn_detector_area_resol_mean 7.31
_diffrn_measured_fraction_theta_full 0.959
_diffrn_measured_fraction_theta_max 0.959
_diffrn_measurement_device_type 'Rigaku Saturn'
_diffrn_measurement_method \w
_diffrn_radiation_type 'Mo K\a'
_diffrn_radiation_wavelength 0.71075
_diffrn_reflns_av_R_equivalents 0.072
_diffrn_reflns_limit_h_max 8
_diffrn_reflns_limit_h_min -8
_diffrn_reflns_limit_k_max 9
_diffrn_reflns_limit_k_min -9
_diffrn_reflns_limit_l_max 30
_diffrn_reflns_limit_l_min -34
_diffrn_reflns_number 10842
_diffrn_reflns_theta_full 27.55
_diffrn_reflns_theta_max 27.55
_exptl_absorpt_coefficient_mu 0.083
_exptl_absorpt_correction_T_max 0.991
_exptl_absorpt_correction_T_min 0.776
_exptl_absorpt_correction_type multi-scan
_exptl_absorpt_process_details 'Jacobson, R. (1998) Private communication'
_exptl_crystal_colour white
_exptl_crystal_density_diffrn 1.321
_exptl_crystal_density_method 'not measured'
_exptl_crystal_description prism
_exptl_crystal_F_000 604.00
_exptl_crystal_size_max 0.25
_exptl_crystal_size_mid 0.15
_exptl_crystal_size_min 0.11
_refine_diff_density_max 0.65
_refine_diff_density_min -0.29
_refine_ls_extinction_method none
_refine_ls_goodness_of_fit_ref 0.978
_refine_ls_hydrogen_treatment refall
_refine_ls_number_parameters 191
_refine_ls_number_reflns 3140
_refine_ls_R_factor_gt 0.0500
_refine_ls_shift/su_max 0.0000
_refine_ls_structure_factor_coef Fsqd
_refine_ls_weighting_details 'w = 1/[\s^2^(Fo^2^)+(0.1032P)^2^+0.0000P] where P=(Fo^2^+2Fc^2^)/3'
_refine_ls_weighting_scheme calc
_refine_ls_wR_factor_ref 0.1669
_reflns_number_gt 2065
_reflns_number_total 3140
_reflns_threshold_expression F^2^>2.0\s(F^2^)
_cod_data_source_file c4dt00240g2.cif
_cod_data_source_block '__PY2TACN'
_cod_original_cell_volume 1419.6(13)
_cod_original_formula_sum 'C16 H20 N5 '
_cod_database_code 7031252

loop_
_symmetry_equiv_pos_site_id
_symmetry_equiv_pos_as_xyz
1 +X,+Y,+Z
2 -X,1/2+Y,1/2-Z
3 -X,-Y,-Z
4 +X,1/2-Y,1/2+Z

loop_
_atom_site_label
_atom_site_type_symbol
_atom_site_fract_x
_atom_site_fract_y
_atom_site_fract_z
_atom_site_U_iso_or_equiv
_atom_site_adp_type
_atom_site_occupancy
_atom_site_symmetry_multiplicity
_atom_site_calc_flag
_atom_site_refinement_flags
N(1) N 0.6574(2) 0.21953(19) 0.08183(5) 0.0207(3) Uani 1.00 1 d .
N(2) N 0.8911(2) 0.13814(19) 0.18472(5) 0.0208(3) Uani 1.00 1 d .
N(3) N 0.8797(2) 0.4875(2) 0.14094(6) 0.0261(4) Uani 1.00 1 d .
N(4) N 0.7910(2) 0.0382(2) -0.06321(6) 0.0271(4) Uani 1.00 1 d .
N(5) N 0.5950(2) 0.1832(2) 0.32308(6) 0.0252(4) Uani 1.00 1 d .
C(1) C 0.6270(2) 0.0935(2) 0.12194(6) 0.0217(4) Uani 1.00 1 d .
C(2) C 0.8116(2) 0.0248(2) 0.14630(7) 0.0201(4) Uani 1.00 1 d .
C(3) C 1.0673(2) 0.2348(2) 0.17186(7) 0.0239(4) Uani 1.00 1 d .
C(4) C 1.0385(2) 0.3654(2) 0.12998(7) 0.0256(4) Uani 1.00 1 d .
C(5) C 0.7629(3) 0.5328(2) 0.09766(7) 0.0277(4) Uani 1.00 1 d .
C(6) C 0.5998(3) 0.4020(2) 0.08967(7) 0.0268(4) Uani 1.00 1 d .
C(7) C 0.7051(2) 0.1612(2) 0.03503(6) 0.0204(4) Uani 1.00 1 d .
C(8) C 0.7268(3) 0.2747(2) -0.00617(7) 0.0248(4) Uani 1.00 1 d .
C(9) C 0.7655(3) 0.2073(2) -0.05256(7) 0.0261(4) Uani 1.00 1 d .
C(10) C 0.7752(2) -0.0695(2) -0.02349(7) 0.0247(4) Uani 1.00 1 d .
C(11) C 0.7360(2) -0.0170(2) 0.02435(7) 0.0218(4) Uani 1.00 1 d .
C(12) C 0.7967(2) 0.1562(2) 0.22911(6) 0.0199(4) Uani 1.00 1 d .
C(13) C 0.6288(2) 0.0562(2) 0.24100(7) 0.0217(4) Uani 1.00 1 d .
C(14) C 0.5380(3) 0.0753(2) 0.28652(7) 0.0241(4) Uani 1.00 1 d .
C(15) C 0.7538(3) 0.2778(2) 0.31188(7) 0.0241(4) Uani 1.00 1 d .
C(16) C 0.8555(2) 0.2713(2) 0.26763(7) 0.0225(4) Uani 1.00 1 d .
H(1) H 0.7149 0.3950 -0.0019 0.030 Uiso 1.00 1 c R
H(2) H 0.7748 0.2863 -0.0788 0.031 Uiso 1.00 1 c R
H(3) H 0.7922 -0.1887 -0.0290 0.030 Uiso 1.00 1 c R
H(4) H 0.7300 -0.0994 0.0498 0.026 Uiso 1.00 1 c R
H(5) H 0.5801 -0.0226 0.2179 0.026 Uiso 1.00 1 c R
H(6) H 0.4280 0.0080 0.2924 0.029 Uiso 1.00 1 c R
H(7) H 0.7988 0.3541 0.3361 0.029 Uiso 1.00 1 c R
H(8) H 0.9632 0.3427 0.2630 0.027 Uiso 1.00 1 c R
H(9) H 0.5555 -0.0053 0.1089 0.026 Uiso 1.00 1 c R
H(10) H 0.5470 0.1479 0.1474 0.026 Uiso 1.00 1 c R
H(11) H 0.7841 -0.0888 0.1608 0.024 Uiso 1.00 1 c R
H(12) H 0.9094 0.0080 0.1206 0.024 Uiso 1.00 1 c R
H(13) H 1.1674 0.1523 0.1621 0.029 Uiso 1.00 1 c R
H(14) H 1.1120 0.2968 0.2011 0.029 Uiso 1.00 1 c R
H(15) H 1.1572 0.4309 0.1248 0.031 Uiso 1.00 1 c R
H(16) H 1.0105 0.3026 0.0995 0.031 Uiso 1.00 1 c R
H(17) H 0.8453 0.5357 0.0683 0.033 Uiso 1.00 1 c R
H(18) H 0.7083 0.6486 0.1023 0.033 Uiso 1.00 1 c R
H(19) H 0.5139 0.4066 0.1184 0.032 Uiso 1.00 1 c R
H(20) H 0.5259 0.4397 0.0611 0.032 Uiso 1.00 1 c R

loop_
_atom_site_aniso_label
_atom_site_aniso_U_11
_atom_site_aniso_U_22
_atom_site_aniso_U_33
_atom_site_aniso_U_12
_atom_site_aniso_U_13
_atom_site_aniso_U_23
N(1) 0.0212(8) 0.0225(7) 0.0183(7) 0.0011(6) -0.0009(6) -0.0002(6)
N(2) 0.0205(8) 0.0221(7) 0.0198(7) -0.0030(6) -0.0032(6) 0.0002(5)
N(3) 0.0268(9) 0.0248(8) 0.0268(8) 0.0013(6) 0.0005(7) -0.0015(6)
N(4) 0.0211(9) 0.0384(9) 0.0219(8) -0.0001(7) -0.0020(6) -0.0033(7)
N(5) 0.0298(10) 0.0267(8) 0.0190(8) -0.0012(6) -0.0002(7) 0.0002(6)
C(1) 0.0187(10) 0.0283(9) 0.0182(9) -0.0026(7) -0.0003(7) 0.0011(7)
C(2) 0.0206(10) 0.0214(8) 0.0184(8) -0.0003(7) -0.0010(7) -0.0001(7)
C(3) 0.0165(10) 0.0303(9) 0.0249(10) -0.0016(7) 0.0005(7) -0.0028(7)
C(4) 0.0198(10) 0.0259(9) 0.0310(10) -0.0028(7) 0.0018(8) -0.0008(7)
C(5) 0.0339(12) 0.0226(9) 0.0264(10) 0.0029(8) 0.0000(8) 0.0006(7)
C(6) 0.0260(11) 0.0280(10) 0.0264(10) 0.0079(8) -0.0039(8) -0.0058(8)
C(7) 0.0143(9) 0.0269(9) 0.0200(9) 0.0007(7) -0.0049(7) 0.0004(7)
C(8) 0.0268(11) 0.0249(9) 0.0226(9) 0.0008(7) -0.0047(8) 0.0023(7)
C(9) 0.0259(11) 0.0331(10) 0.0194(9) -0.0028(8) -0.0037(8) 0.0052(7)
C(10) 0.0191(10) 0.0312(10) 0.0239(9) 0.0012(7) -0.0036(7) -0.0045(7)
C(11) 0.0201(10) 0.0257(9) 0.0196(9) -0.0014(7) -0.0021(7) 0.0010(7)
C(12) 0.0208(10) 0.0187(8) 0.0202(9) 0.0024(7) -0.0060(7) 0.0026(7)
C(13) 0.0254(10) 0.0225(9) 0.0174(8) -0.0028(7) -0.0047(7) 0.0001(6)
C(14) 0.0260(11) 0.0240(9) 0.0223(9) -0.0046(7) -0.0024(8) 0.0040(7)
C(15) 0.0283(11) 0.0228(9) 0.0211(9) -0.0015(7) -0.0065(8) -0.0020(7)
C(16) 0.0228(10) 0.0219(8) 0.0227(9) -0.0031(7) -0.0045(8) 0.0002(7)

loop_
_atom_type_symbol
_atom_type_description
_atom_type_scat_dispersion_real
_atom_type_scat_dispersion_imag
_atom_type_scat_source
C C 0.003 0.002
;
International Tables for Crystallography
(1992, Vol. C, Tables 4.2.6.8 and 6.1.1.4)
;
H H 0.000 0.000
;
International Tables for Crystallography
(1992, Vol. C, Table 6.1.1.4)
;
N N 0.006 0.003
;
International Tables for Crystallography
(1992, Vol. C, Tables 4.2.6.8 and 6.1.1.4)
;

loop_
_geom_angle_atom_site_label_1
_geom_angle_atom_site_label_2
_geom_angle_atom_site_label_3
_geom_angle
_geom_angle_publ_flag
C(1) N(1) C(6) 118.97(13) yes
C(1) N(1) C(7) 119.68(14) yes
C(6) N(1) C(7) 120.26(14) yes
C(2) N(2) C(3) 116.71(14) yes
C(2) N(2) C(12) 120.05(15) yes
C(3) N(2) C(12) 123.17(14) yes
C(4) N(3) C(5) 113.97(15) yes
C(9) N(4) C(10) 114.19(16) yes
C(14) N(5) C(15) 114.12(16) yes
N(1) C(1) C(2) 115.32(15) yes
N(2) C(2) C(1) 114.78(14) yes
N(2) C(3) C(4) 113.14(15) yes
N(3) C(4) C(3) 111.77(15) yes
N(3) C(5) C(6) 111.77(15) yes
N(1) C(6) C(5) 116.40(16) yes
N(1) C(7) C(8) 122.85(16) yes
N(1) C(7) C(11) 122.43(15) yes
C(8) C(7) C(11) 114.73(15) yes
C(7) C(8) C(9) 120.03(17) yes
N(4) C(9) C(8) 125.59(17) yes
N(4) C(10) C(11) 125.25(18) yes
C(7) C(11) C(10) 120.15(16) yes
N(2) C(12) C(13) 121.71(15) yes
N(2) C(12) C(16) 124.34(16) yes
C(13) C(12) C(16) 113.95(15) yes
C(12) C(13) C(14) 120.43(16) yes
N(5) C(14) C(13) 125.49(18) yes
N(5) C(15) C(16) 125.64(17) yes
C(12) C(16) C(15) 120.36(17) yes
N(1) C(1) H(9) 108.4 no
N(1) C(1) H(10) 108.4 no
C(2) C(1) H(9) 108.5 no
C(2) C(1) H(10) 108.4 no
H(9) C(1) H(10) 107.5 no
N(2) C(2) H(11) 108.6 no
N(2) C(2) H(12) 108.6 no
C(1) C(2) H(11) 108.6 no
C(1) C(2) H(12) 108.6 no
H(11) C(2) H(12) 107.5 no
N(2) C(3) H(13) 109.0 no
N(2) C(3) H(14) 108.9 no
C(4) C(3) H(13) 108.9 no
C(4) C(3) H(14) 109.0 no
H(13) C(3) H(14) 107.8 no
N(3) C(4) H(15) 109.3 no
N(3) C(4) H(16) 109.3 no
C(3) C(4) H(15) 109.3 no
C(3) C(4) H(16) 109.3 no
H(15) C(4) H(16) 107.9 no
N(3) C(5) H(17) 109.3 no
N(3) C(5) H(18) 109.3 no
C(6) C(5) H(17) 109.3 no
C(6) C(5) H(18) 109.3 no
H(17) C(5) H(18) 107.9 no
N(1) C(6) H(19) 108.2 no
N(1) C(6) H(20) 108.2 no
C(5) C(6) H(19) 108.2 no
C(5) C(6) H(20) 108.2 no
H(19) C(6) H(20) 107.3 no
C(7) C(8) H(1) 120.0 no
C(9) C(8) H(1) 120.0 no
N(4) C(9) H(2) 117.2 no
C(8) C(9) H(2) 117.2 no
N(4) C(10) H(3) 117.4 no
C(11) C(10) H(3) 117.4 no
C(7) C(11) H(4) 119.9 no
C(10) C(11) H(4) 119.9 no
C(12) C(13) H(5) 119.8 no
C(14) C(13) H(5) 119.8 no
N(5) C(14) H(6) 117.3 no
C(13) C(14) H(6) 117.3 no
N(5) C(15) H(7) 117.2 no
C(16) C(15) H(7) 117.2 no
C(12) C(16) H(8) 119.8 no
C(15) C(16) H(8) 119.8 no

loop_
_geom_bond_atom_site_label_1
_geom_bond_atom_site_label_2
_geom_bond_distance
_geom_bond_publ_flag
N(1) C(1) 1.460(2) yes
N(1) C(6) 1.465(2) yes
N(1) C(7) 1.373(2) yes
N(2) C(2) 1.459(2) yes
N(2) C(3) 1.463(2) yes
N(2) C(12) 1.363(2) yes
N(3) C(4) 1.468(2) yes
N(3) C(5) 1.463(2) yes
N(4) C(9) 1.335(2) yes
N(4) C(10) 1.352(2) yes
N(5) C(14) 1.345(2) yes
N(5) C(15) 1.346(2) yes
C(1) C(2) 1.531(2) yes
C(3) C(4) 1.519(2) yes
C(5) C(6) 1.522(2) yes
C(7) C(8) 1.414(2) yes
C(7) C(11) 1.407(2) yes
C(8) C(9) 1.374(2) yes
C(10) C(11) 1.373(2) yes
C(12) C(13) 1.423(2) yes
C(12) C(16) 1.421(2) yes
C(13) C(14) 1.379(2) yes
C(15) C(16) 1.378(2) yes
C(1) H(9) 0.970 no
C(1) H(10) 0.970 no
C(2) H(11) 0.970 no
C(2) H(12) 0.970 no
C(3) H(13) 0.970 no
C(3) H(14) 0.970 no
C(4) H(15) 0.970 no
C(4) H(16) 0.970 no
C(5) H(17) 0.970 no
C(5) H(18) 0.970 no
C(6) H(19) 0.970 no
C(6) H(20) 0.970 no
C(8) H(1) 0.930 no
C(9) H(2) 0.930 no
C(10) H(3) 0.930 no
C(11) H(4) 0.930 no
C(13) H(5) 0.930 no
C(14) H(6) 0.930 no
C(15) H(7) 0.930 no
C(16) H(8) 0.930 no

loop_
_geom_contact_atom_site_label_1
_geom_contact_atom_site_label_2
_geom_contact_distance
_geom_contact_site_symmetry_2
N(1) C(10) 3.575(2) 3_655
N(2) C(16) 3.550(2) 2_745
N(3) C(14) 3.533(2) 2_655
N(4) C(1) 3.453(2) 3_655
N(4) C(2) 3.558(2) 3_755
N(4) C(11) 3.442(2) 3_755
N(5) C(5) 3.448(2) 2_645
N(5) C(6) 3.447(2) 2_645
C(1) N(4) 3.453(2) 3_655
C(2) N(4) 3.558(2) 3_755
C(5) N(5) 3.448(2) 2_655
C(6) N(5) 3.447(2) 2_655
C(7) C(10) 3.407(2) 3_655
C(10) N(1) 3.575(2) 3_655
C(10) C(7) 3.407(2) 3_655
C(10) C(10) 3.526(2) 3_755
C(10) C(11) 3.592(2) 3_655
C(10) C(11) 3.440(2) 3_755
C(11) N(4) 3.442(2) 3_755
C(11) C(10) 3.592(2) 3_655
C(11) C(10) 3.440(2) 3_755
C(11) C(11) 3.534(2) 3_655
C(14) N(3) 3.533(2) 2_645
C(16) N(2) 3.550(2) 2_755
N(1) H(3) 3.433 3_655
N(2) H(7) 3.097 2_745
N(2) H(8) 2.849 2_745
N(3) H(2) 3.378 3_765
N(3) H(6) 2.773 2_655
N(3) H(11) 3.347 1_565
N(4) H(4) 3.364 3_755
N(4) H(7) 2.831 4_554
N(4) H(9) 2.711 3_655
N(4) H(10) 3.562 3_655
N(4) H(12) 2.596 3_755
N(4) H(13) 3.045 3_755
N(4) H(16) 3.097 3_755
N(5) H(2) 2.936 4_555
N(5) H(5) 2.785 2_655
N(5) H(9) 3.172 2_655
N(5) H(11) 3.172 2_655
N(5) H(15) 2.941 2_745
N(5) H(18) 2.902 2_645
N(5) H(19) 2.737 2_645
C(1) H(13) 3.375 1_455
C(1) H(18) 3.485 1_545
C(2) H(7) 3.031 2_745
C(2) H(8) 3.222 2_745
C(2) H(18) 3.192 1_545
C(3) H(7) 3.059 2_745
C(3) H(8) 3.477 2_745
C(3) H(10) 3.437 1_655
C(4) H(2) 3.258 3_765
C(4) H(3) 3.242 3_755
C(4) H(19) 3.311 1_655
C(5) H(2) 3.512 3_765
C(5) H(4) 3.101 1_565
C(5) H(6) 3.233 2_655
C(5) H(11) 3.358 1_565
C(6) H(1) 3.577 3_665
C(6) H(2) 3.530 3_665
C(6) H(3) 3.567 3_655
C(6) H(6) 3.277 2_655
C(6) H(15) 3.199 1_455
C(7) H(3) 3.446 3_655
C(7) H(3) 3.481 3_755
C(8) H(3) 3.524 3_755
C(8) H(20) 3.168 3_665
C(9) H(4) 3.520 3_655
C(9) H(4) 3.582 3_755
C(9) H(7) 3.038 4_554
C(9) H(9) 3.106 3_655
C(9) H(12) 3.321 3_755
C(9) H(15) 3.418 3_765
C(9) H(17) 3.353 3_765
C(9) H(20) 3.375 3_665
C(10) H(9) 3.303 3_655
C(10) H(12) 3.421 3_755
C(10) H(16) 3.082 3_755
C(11) H(18) 3.309 1_545
C(12) H(6) 3.160 2_655
C(12) H(8) 2.923 2_745
C(12) H(14) 3.389 2_745
C(13) H(6) 3.590 2_655
C(13) H(8) 3.257 2_745
C(13) H(14) 3.100 2_745
C(14) H(5) 3.181 2_655
C(14) H(14) 3.240 2_745
C(14) H(15) 3.380 2_745
C(14) H(18) 3.474 2_645
C(14) H(19) 2.885 2_645
C(15) H(2) 2.987 4_555
C(15) H(5) 2.884 2_655
C(15) H(6) 3.550 2_655
C(15) H(9) 3.432 2_655
C(15) H(11) 3.435 2_755
C(15) H(12) 3.445 2_755
C(15) H(13) 2.996 2_755
C(15) H(15) 3.213 2_745
C(16) H(5) 3.414 2_655
C(16) H(6) 3.125 2_655
C(16) H(8) 3.599 2_745
C(16) H(11) 3.335 2_755
C(16) H(13) 3.473 2_755
H(1) C(6) 3.577 3_665
H(1) H(1) 3.376 3_665
H(1) H(3) 3.307 1_565
H(1) H(17) 3.551 3_765
H(1) H(20) 2.635 3_665
H(2) N(3) 3.378 3_765
H(2) N(5) 2.936 4_554
H(2) C(4) 3.258 3_765
H(2) C(5) 3.512 3_765
H(2) C(6) 3.530 3_665
H(2) C(15) 2.987 4_554
H(2) H(7) 2.533 4_554
H(2) H(9) 3.240 3_655
H(2) H(12) 3.322 3_755
H(2) H(15) 2.532 3_765
H(2) H(16) 3.517 3_765
H(2) H(17) 2.971 3_765
H(2) H(18) 3.437 3_665
H(2) H(19) 3.264 3_665
H(2) H(20) 2.985 3_665
H(3) N(1) 3.433 3_655
H(3) C(4) 3.242 3_755
H(3) C(6) 3.567 3_655
H(3) C(7) 3.446 3_655
H(3) C(7) 3.481 3_755
H(3) C(8) 3.524 3_755
H(3) H(1) 3.307 1_545
H(3) H(9) 3.559 3_655
H(3) H(12) 3.484 3_755
H(3) H(15) 3.189 3_755
H(3) H(16) 2.484 3_755
H(3) H(17) 3.383 1_545
H(3) H(20) 3.046 3_655
H(4) N(4) 3.364 3_755
H(4) C(5) 3.101 1_545
H(4) C(9) 3.520 3_655
H(4) C(9) 3.582 3_755
H(4) H(17) 2.943 1_545
H(4) H(18) 2.392 1_545
H(5) N(5) 2.785 2_645
H(5) C(14) 3.181 2_645
H(5) C(15) 2.884 2_645
H(5) C(16) 3.414 2_645
H(5) H(6) 3.598 2_645
H(5) H(7) 3.148 2_645
H(5) H(8) 3.362 2_745
H(5) H(13) 3.497 1_455
H(5) H(14) 3.355 2_745
H(6) N(3) 2.773 2_645
H(6) C(5) 3.233 2_645
H(6) C(6) 3.277 2_645
H(6) C(12) 3.160 2_645
H(6) C(13) 3.590 2_645
H(6) C(15) 3.550 2_645
H(6) C(16) 3.125 2_645
H(6) H(5) 3.598 2_655
H(6) H(8) 3.344 2_645
H(6) H(10) 3.198 2_645
H(6) H(14) 3.569 2_745
H(6) H(18) 3.165 2_645
H(6) H(19) 2.557 2_645
H(7) N(2) 3.097 2_755
H(7) N(4) 2.831 4_555
H(7) C(2) 3.031 2_755
H(7) C(3) 3.059 2_755
H(7) C(9) 3.038 4_555
H(7) H(2) 2.533 4_555
H(7) H(5) 3.148 2_655
H(7) H(9) 3.045 2_655
H(7) H(10) 3.305 2_655
H(7) H(11) 2.915 2_755
H(7) H(12) 2.614 2_755
H(7) H(13) 2.291 2_755
H(7) H(14) 3.579 2_755
H(7) H(15) 3.415 2_745
H(8) N(2) 2.849 2_755
H(8) C(2) 3.222 2_755
H(8) C(3) 3.477 2_755
H(8) C(12) 2.923 2_755
H(8) C(13) 3.257 2_755
H(8) C(16) 3.599 2_755
H(8) H(5) 3.362 2_755
H(8) H(6) 3.344 2_655
H(8) H(11) 2.754 2_755
H(8) H(12) 3.496 2_755
H(8) H(13) 3.231 2_755
H(9) N(4) 2.711 3_655
H(9) N(5) 3.172 2_645
H(9) C(9) 3.106 3_655
H(9) C(10) 3.303 3_655
H(9) C(15) 3.432 2_645
H(9) H(2) 3.240 3_655
H(9) H(3) 3.559 3_655
H(9) H(7) 3.045 2_645
H(9) H(13) 3.259 1_455
H(9) H(18) 2.852 1_545
H(10) N(4) 3.562 3_655
H(10) C(3) 3.437 1_455
H(10) H(6) 3.198 2_655
H(10) H(7) 3.305 2_645
H(10) H(13) 2.649 1_455
H(10) H(14) 3.512 1_455
H(10) H(15) 3.510 1_455
H(11) N(3) 3.347 1_545
H(11) N(5) 3.172 2_645
H(11) C(5) 3.358 1_545
H(11) C(15) 3.435 2_745
H(11) C(16) 3.335 2_745
H(11) H(7) 2.915 2_745
H(11) H(8) 2.754 2_745
H(11) H(18) 2.607 1_545
H(12) N(4) 2.596 3_755
H(12) C(9) 3.321 3_755
H(12) C(10) 3.421 3_755
H(12) C(15) 3.445 2_745
H(12) H(2) 3.322 3_755
H(12) H(3) 3.484 3_755
H(12) H(7) 2.614 2_745
H(12) H(8) 3.496 2_745
H(12) H(18) 3.118 1_545
H(13) N(4) 3.045 3_755
H(13) C(1) 3.375 1_655
H(13) C(15) 2.996 2_745
H(13) C(16) 3.473 2_745
H(13) H(5) 3.497 1_655
H(13) H(7) 2.291 2_745
H(13) H(8) 3.231 2_745
H(13) H(9) 3.259 1_655
H(13) H(10) 2.649 1_655
H(13) H(19) 3.293 1_655
H(14) C(12) 3.389 2_755
H(14) C(13) 3.100 2_755
H(14) C(14) 3.240 2_755
H(14) H(5) 3.355 2_755
H(14) H(6) 3.569 2_755
H(14) H(7) 3.579 2_745
H(14) H(10) 3.512 1_655
H(15) N(5) 2.941 2_755
H(15) C(6) 3.199 1_655
H(15) C(9) 3.418 3_765
H(15) C(14) 3.380 2_755
H(15) C(15) 3.213 2_755
H(15) H(2) 2.532 3_765
H(15) H(3) 3.189 3_755
H(15) H(7) 3.415 2_755
H(15) H(10) 3.510 1_655
H(15) H(19) 2.475 1_655
H(15) H(20) 3.058 1_655
H(16) N(4) 3.097 3_755
H(16) C(10) 3.082 3_755
H(16) H(2) 3.517 3_765
H(16) H(3) 2.484 3_755
H(17) C(9) 3.353 3_765
H(17) H(1) 3.551 3_765
H(17) H(2) 2.971 3_765
H(17) H(3) 3.383 1_565
H(17) H(4) 2.943 1_565
H(18) N(5) 2.902 2_655
H(18) C(1) 3.485 1_565
H(18) C(2) 3.192 1_565
H(18) C(11) 3.309 1_565
H(18) C(14) 3.474 2_655
H(18) H(2) 3.437 3_665
H(18) H(4) 2.392 1_565
H(18) H(6) 3.165 2_655
H(18) H(9) 2.852 1_565
H(18) H(11) 2.607 1_565
H(18) H(12) 3.118 1_565
H(19) N(5) 2.737 2_655
H(19) C(4) 3.311 1_455
H(19) C(14) 2.885 2_655
H(19) H(2) 3.264 3_665
H(19) H(6) 2.557 2_655
H(19) H(13) 3.293 1_455
H(19) H(15) 2.475 1_455
H(20) C(8) 3.168 3_665
H(20) C(9) 3.375 3_665
H(20) H(1) 2.635 3_665
H(20) H(2) 2.985 3_665
H(20) H(3) 3.046 3_655
H(20) H(15) 3.058 1_455
H(20) H(20) 3.435 3_665

loop_
_geom_torsion_atom_site_label_1
_geom_torsion_atom_site_label_2
_geom_torsion_atom_site_label_3
_geom_torsion_atom_site_label_4
_geom_torsion
C(1) N(1) C(6) C(5) 105.91(19)
C(6) N(1) C(1) C(2) -111.02(18)
C(1) N(1) C(7) C(8) 176.65(17)
C(1) N(1) C(7) C(11) -3.3(2)
C(7) N(1) C(1) C(2) 80.8(2)
C(6) N(1) C(7) C(8) 8.7(2)
C(6) N(1) C(7) C(11) -171.29(17)
C(7) N(1) C(6) C(5) -86.0(2)
C(2) N(2) C(3) C(4) 63.6(2)
C(3) N(2) C(2) C(1) -106.57(18)
C(2) N(2) C(12) C(13) 5.2(2)
C(2) N(2) C(12) C(16) -175.93(16)
C(12) N(2) C(2) C(1) 70.4(2)
C(3) N(2) C(12) C(13) -178.06(16)
C(3) N(2) C(12) C(16) 0.9(2)
C(12) N(2) C(3) C(4) -113.23(18)
C(4) N(3) C(5) C(6) 87.04(19)
C(5) N(3) C(4) C(3) -142.26(16)
C(9) N(4) C(10) C(11) 0.2(2)
C(10) N(4) C(9) C(8) 0.2(2)
C(14) N(5) C(15) C(16) 0.1(2)
C(15) N(5) C(14) C(13) 0.6(2)
N(1) C(1) C(2) N(2) 83.02(18)
N(2) C(3) C(4) N(3) 54.9(2)
N(3) C(5) C(6) N(1) -59.2(2)
N(1) C(7) C(8) C(9) -176.85(18)
N(1) C(7) C(11) C(10) 177.16(17)
C(8) C(7) C(11) C(10) -2.8(2)
C(11) C(7) C(8) C(9) 3.1(2)
C(7) C(8) C(9) N(4) -1.9(3)
N(4) C(10) C(11) C(7) 1.3(3)
N(2) C(12) C(13) C(14) 179.01(17)
N(2) C(12) C(16) C(15) -178.33(17)
C(13) C(12) C(16) C(15) 0.7(2)
C(16) C(12) C(13) C(14) -0.0(2)
C(12) C(13) C(14) N(5) -0.7(3)
N(5) C(15) C(16) C(12) -0.8(3)
